data_7202572
loop_
_publ_author_name
'Beaudet-Savignat, S.'
'Vincent, A.'
'Lambert, S.'
'Gervais, F.'

_publ_section_title
;
 Oxide ion conduction in Ba, Ca and Sr doped apatite-type lanthanum
 silicates
;
_journal_issue 20
_journal_name_full 'Journal of Materials Chemistry'
_journal_page_first 2078
_journal_paper_doi 10.1039/b615104c
_journal_volume 17
_journal_year 2007
_chemical_formula_sum 'La8.898 O25.96 Si6'
_chemical_name_common apatite
_chemical_name_systematic ' ?'
_space_group_IT_number 173
_symmetry_cell_setting hexagonal
_symmetry_space_group_name_Hall 'P 6c'
_symmetry_space_group_name_H-M 'P 63'
_cell_angle_alpha 90
_cell_angle_beta 90
_cell_angle_gamma 120
_cell_formula_units_Z 1
_cell_length_a 9.725
_cell_length_b 9.725
_cell_length_c 7.189
_cell_volume 588.814
_computing_publication_material '(Jana2000; Petricek and Dusek, 2000)'
_computing_structure_refinement '(Jana2000; Petricek and Dusek, 2000)'
_diffrn_ambient_temperature 300
_diffrn_radiation_probe neutron
_diffrn_radiation_type neutron
_diffrn_radiation_wavelength 1.2244
_exptl_absorpt_coefficient_mu 5.505
_exptl_absorpt_process_details '(Jana2000; Petricek and Dusek, 2000)'
_exptl_crystal_density_diffrn 5.1295
_exptl_crystal_F_000 799
_pd_instr_location ' ?'
_pd_meas_2theta_range_inc 0.05
_pd_meas_2theta_range_max 120.000
_pd_meas_2theta_range_min 7.000
_pd_meas_number_of_points 2261
_pd_proc_2theta_range_inc 0.05
_pd_proc_2theta_range_max 120
_pd_proc_2theta_range_min 7
_pd_proc_ls_background_function '20 Chebyshev polynoms'
_pd_proc_ls_pref_orient_corr none
_pd_proc_ls_profile_function Pseudo-Voigt
_pd_proc_ls_prof_R_factor 0.0280
_pd_proc_ls_prof_wR_expected 0.0242
_pd_proc_ls_prof_wR_factor 0.0364
_refine_ls_extinction_method none
_refine_ls_number_parameters 30
_refine_ls_R_factor_all 0.0179
_refine_ls_R_factor_gt 0.0281
_refine_ls_shift/su_max 0.9711
_refine_ls_shift/su_mean 0.2709
_refine_ls_weighting_scheme sigma
_refine_ls_wR_factor_gt 0.0283
_refine_ls_wR_factor_ref 0.0228
_cod_data_source_file b615104c.txt
_cod_data_source_block (I)
_cod_original_cell_volume 589
_cod_database_code 7202572

loop_
_symmetry_equiv_pos_site_id
_symmetry_equiv_pos_as_xyz
1 x,y,z
2 x-y,x,1/2+z
3 -y,x-y,z
4 -x,-y,1/2+z
5 -x+y,-x,z
6 y,-x+y,1/2+z

loop_
_atom_site_label
_atom_site_type_symbol
_atom_site_fract_x
_atom_site_fract_y
_atom_site_fract_z
_atom_site_adp_type
_atom_site_U_iso_or_equiv
_atom_site_symmetry_multiplicity
_atom_site_occupancy
_atom_site_calc_flag
_atom_site_refinement_flags
_atom_site_disorder_assembly
_atom_site_disorder_group
La1 La 0.3333 0.6667 -0.003 Uani 0.0173 2 0.849 d . . .
La2 La 0.6667 0.3333 -0.003 Uani 0.0173 2 0.63 d . . .
La3 La 0.231 -0.0132 0.25 Uani 0.0099 6 0.99 d . . .
Si Si 0.4009 0.3715 0.25 Uani 0.0087 6 1 d . . .
O1 O 0.3216 0.4825 0.25 Uani 0.0261 6 1 d . . .
O2 O 0.594 0.4726 0.245 Uani 0.0156 6 1 d . . .
O3 O 0.3293 0.2499 0.416 Uani 0.0366 6 1 d . . .
O4 O 0.3537 0.2579 0.058 Uani 0.02 6 1 d . . .
O5 O 0 0 0.25 Uani 0.0167 2 0.9801 d . . .

loop_
_atom_site_aniso_label
_atom_site_aniso_type_symbol
_atom_site_aniso_U_11
_atom_site_aniso_U_22
_atom_site_aniso_U_33
_atom_site_aniso_U_12
_atom_site_aniso_U_13
_atom_site_aniso_U_23
La1 La 0.010501 0.010501 0.031003 0.005251 0 0
La2 La 0.010501 0.010501 0.031003 0.005251 0 0
La3 La 0.010601 0.008201 0.010301 0.0042 0 0
Si Si 0.008001 0.007001 0.006 0 0 0
O1 O 0.028003 0.032003 0.033004 0.026002 0.023002 0
O2 O 0.011601 0.007701 0.021002 0 0 0
O3 O 0.081008 0.005001 0.015001 0.015002 0.009001 0.033003
O4 O 0.030003 0.021002 0.012001 0.015002 0 0
O5 O 0.008001 0.008001 0.034004 0.004 0 0

loop_
_atom_type_symbol
_atom_type_scat_length_neutron
_atom_type_scat_source
La 8.240 International_Tables_Vol_C
Si 4.149 International_Tables_Vol_C
O 5.803 International_Tables_Vol_C
